data_7153520
loop_
_publ_author_name
'Kino, Rie'
'Daikai, Kazuhiro'
'Kawanami, Toshio'
'Furuno, Hiroshi'
'Inanaga, Junji'

_publ_section_title
;
 Remarkable effect of tris(4-fluorophenyl)phosphine oxide on the
 stabilization of chiral lanthanum complex catalysts. A new and practical
 protocol for the highly enantioselective epoxidation of conjugated
 enonesElectronic supplementary information (ESI) available: HPLC analysis
 of 2, 1H NMR data for 3 and 4, and crystal data for 5. See
 http://www.rsc.org/suppdata/ob/b4/b405882h/
;
_journal_issue 13
_journal_name_full 'Organic &amp;  Biomolecular Chemistry'
_journal_page_first 1822
_journal_page_last 1824
_journal_paper_doi 10.1039/b405882h
_journal_volume 2
_journal_year 2004
_chemical_absolute_configuration rm
_chemical_formula_sum 'C21 H28 O5'
_chemical_formula_weight 360.43
_chemical_name_systematic
;
?
;
_space_group_IT_number 4
_symmetry_cell_setting monoclinic
_symmetry_space_group_name_Hall 'P 2yb'
_symmetry_space_group_name_H-M 'P 1 21 1'
_atom_sites_solution_hydrogens geom
_atom_sites_solution_primary direct
_atom_sites_solution_secondary difmap
_audit_creation_method SHELXL-97
_cell_angle_alpha 90.00
_cell_angle_beta 92.13(3)
_cell_angle_gamma 90.00
_cell_formula_units_Z 4
_cell_length_a 9.685(8)
_cell_length_b 8.592(6)
_cell_length_c 23.185(13)
_cell_measurement_temperature 93(2)
_cell_measurement_theta_max 27.4
_cell_measurement_theta_min 3.1
_cell_volume 1928(2)
_computing_structure_refinement 'SHELXL-97 (Sheldrick, 1997)'
_computing_structure_solution SIR2002
_diffrn_ambient_temperature 93(2)
_diffrn_measured_fraction_theta_full 0.991
_diffrn_measured_fraction_theta_max 0.991
_diffrn_measurement_method \w/2\q
_diffrn_radiation_monochromator graphite
_diffrn_radiation_source 'fine-focus sealed tube'
_diffrn_radiation_type MoK\a
_diffrn_radiation_wavelength 0.71075
_diffrn_reflns_av_R_equivalents 0.0893
_diffrn_reflns_av_sigmaI/netI 0.0696
_diffrn_reflns_limit_h_max 12
_diffrn_reflns_limit_h_min -12
_diffrn_reflns_limit_k_max 10
_diffrn_reflns_limit_k_min -11
_diffrn_reflns_limit_l_max 29
_diffrn_reflns_limit_l_min -30
_diffrn_reflns_number 15474
_diffrn_reflns_theta_full 27.49
_diffrn_reflns_theta_max 27.49
_diffrn_reflns_theta_min 3.17
_exptl_absorpt_coefficient_mu 0.087
_exptl_absorpt_correction_T_max 0.9785
_exptl_absorpt_correction_T_min 0.9576
_exptl_absorpt_correction_type multi-scan
_exptl_absorpt_process_details
; Higashi, T. (1995). Program for Absorption Correction.
Rigaku Corporation, Tokyo, Japan.
;
_exptl_crystal_colour yellow
_exptl_crystal_density_diffrn 1.242
_exptl_crystal_density_method 'not measured'
_exptl_crystal_description block
_exptl_crystal_F_000 776
_exptl_crystal_size_max 0.50
_exptl_crystal_size_mid 0.35
_exptl_crystal_size_min 0.25
_refine_diff_density_max 0.384
_refine_diff_density_min -0.296
_refine_diff_density_rms 0.071
_refine_ls_extinction_method none
_refine_ls_goodness_of_fit_ref 1.067
_refine_ls_hydrogen_treatment mixed
_refine_ls_matrix_type full
_refine_ls_number_parameters 475
_refine_ls_number_reflns 4675
_refine_ls_number_restraints 1
_refine_ls_restrained_S_all 1.067
_refine_ls_R_factor_all 0.1613
_refine_ls_R_factor_gt 0.1203
_refine_ls_shift/su_max 0.001
_refine_ls_shift/su_mean 0.000
_refine_ls_structure_factor_coef Fsqd
_refine_ls_weighting_details 'calc w=1/[\s^2^(Fo^2^)+(0.1037P)^2^+4.4784P] where P=(Fo^2^+2Fc^2^)/3'
_refine_ls_weighting_scheme calc
_refine_ls_wR_factor_gt 0.2872
_refine_ls_wR_factor_ref 0.3124
_reflns_number_gt 2998
_reflns_number_total 4675
_reflns_threshold_expression >2sigma(I)
_cod_data_source_file b405882hsup1.cif
_cod_data_source_block shelxl
_cod_database_code 7153520

loop_
_symmetry_equiv_pos_as_xyz
'x, y, z'
'-x, y+1/2, -z'

loop_
_atom_site_label
_atom_site_type_symbol
_atom_site_fract_x
_atom_site_fract_y
_atom_site_fract_z
_atom_site_U_iso_or_equiv
_atom_site_adp_type
_atom_site_occupancy
_atom_site_symmetry_multiplicity
_atom_site_calc_flag
_atom_site_refinement_flags
O1 O 0.4732(6) 0.8074(8) 0.5307(3) 0.0664(18) Uani 1 1 d .
O2 O 0.2690(6) 0.8835(7) 0.4954(3) 0.0546(15) Uani 1 1 d .
O3 O 0.2447(6) 0.6687(8) 0.3917(3) 0.0589(16) Uani 1 1 d .
O4 O 0.0256(6) 0.6883(9) 0.3570(3) 0.0656(18) Uani 1 1 d .
O5 O 0.2104(6) 0.6715(10) 0.3018(3) 0.0631(18) Uani 1 1 d .
O6 O 0.9672(6) 0.6014(8) -0.0223(3) 0.0635(18) Uani 1 1 d .
O7 O 0.7649(6) 0.5232(7) 0.0081(3) 0.0509(15) Uani 1 1 d .
O8 O 0.7385(6) 0.7294(9) 0.1140(3) 0.068(2) Uani 1 1 d .
O9 O 0.5219(6) 0.7188(9) 0.1443(3) 0.0628(18) Uani 1 1 d .
O10 O 0.7048(6) 0.7243(11) 0.2049(3) 0.079(3) Uani 1 1 d .
C1 C 0.3678(9) 0.7745(10) 0.5080(4) 0.054(2) Uani 1 1 d .
C2 C 0.3137(9) 0.6194(10) 0.4877(5) 0.061(3) Uani 1 1 d .
H2 H 0.3836 0.5633 0.4656 0.073 Uiso 1 1 calc R
H1 H 0.2878 0.5541 0.5208 0.073 Uiso 1 1 calc R
C3 C 0.1908(9) 0.6574(11) 0.4504(4) 0.056(2) Uani 1 1 d .
H3 H 0.1163 0.5774 0.4529 0.067 Uiso 1 1 calc R
C4 C 0.1451(8) 0.8165(11) 0.4714(4) 0.050(2) Uani 1 1 d .
H4 H 0.1082 0.8806 0.4383 0.061 Uiso 1 1 calc R
C5 C 0.0367(9) 0.7990(11) 0.5168(4) 0.051(2) Uani 1 1 d .
C6 C 0.0619(11) 0.8319(12) 0.5735(4) 0.060(2) Uani 1 1 d .
H5 H 0.1506 0.8673 0.5866 0.072 Uiso 1 1 calc R
C7 C -0.0467(14) 0.8128(15) 0.6138(6) 0.082(3) Uani 1 1 d .
H6 H -0.0299 0.8362 0.6535 0.099 Uiso 1 1 calc R
C8 C -0.1722(12) 0.7616(13) 0.5952(5) 0.071(3) Uani 1 1 d .
H7 H -0.2423 0.7437 0.6220 0.085 Uiso 1 1 calc R
C9 C -0.1986(10) 0.7351(12) 0.5371(5) 0.062(3) Uani 1 1 d .
H8 H -0.2882 0.7050 0.5233 0.075 Uiso 1 1 calc R
C10 C -0.0932(9) 0.7528(10) 0.4996(4) 0.050(2) Uani 1 1 d .
H9 H -0.1116 0.7318 0.4599 0.060 Uiso 1 1 calc R
C11 C 0.1475(9) 0.6765(12) 0.3521(4) 0.059(2) Uani 1 1 d .
C12 C 0.1264(10) 0.6886(12) 0.2478(4) 0.058(2) Uani 1 1 d .
H10 H 0.0273 0.7039 0.2571 0.070 Uiso 1 1 calc R
C13 C 0.1763(9) 0.8270(13) 0.2168(6) 0.080(4) Uani 1 1 d .
H11 H 0.2774 0.8119 0.2115 0.096 Uiso 1 1 calc R
C14 C 0.1065(12) 0.8300(17) 0.1568(7) 0.103(5) Uani 1 1 d .
H12 H 0.0070 0.8527 0.1605 0.123 Uiso 1 1 calc R
H13 H 0.1469 0.9154 0.1342 0.123 Uiso 1 1 calc R
C15 C 0.1217(12) 0.679(2) 0.1244(5) 0.104(6) Uani 1 1 d .
H15 H 0.0721 0.6869 0.0864 0.125 Uiso 1 1 calc R
H14 H 0.2206 0.6602 0.1177 0.125 Uiso 1 1 calc R
C16 C 0.0654(19) 0.5482(15) 0.1573(5) 0.102(5) Uani 1 1 d .
H16 H -0.0342 0.5696 0.1641 0.123 Uiso 1 1 calc R
C17 C 0.1406(17) 0.5413(13) 0.2134(4) 0.090(5) Uani 1 1 d .
H17 H 0.2397 0.5220 0.2071 0.108 Uiso 1 1 calc R
H18 H 0.1052 0.4528 0.2359 0.108 Uiso 1 1 calc R
C18 C 0.1603(14) 0.9748(16) 0.2532(10) 0.135(8) Uani 1 1 d .
H19 H 0.1964 0.9434 0.2925 0.162 Uiso 1 1 calc R
C19 C 0.0145(16) 1.016(2) 0.2622(10) 0.162(10) Uani 1 1 d .
H23 H -0.0096 1.1099 0.2404 0.244 Uiso 1 1 calc R
H24 H 0.0016 1.0340 0.3034 0.244 Uiso 1 1 calc R
H25 H -0.0452 0.9297 0.2489 0.244 Uiso 1 1 calc R
C20 C 0.245(3) 1.097(3) 0.2385(12) 0.206(12) Uani 1 1 d .
H20 H 0.2121 1.1932 0.2560 0.309 Uiso 1 1 calc R
H21 H 0.2431 1.1083 0.1964 0.309 Uiso 1 1 calc R
H22 H 0.3397 1.0757 0.2526 0.309 Uiso 1 1 calc R
C21 C 0.075(3) 0.395(2) 0.1248(7) 0.223(15) Uani 1 1 d .
H28 H -0.0171 0.3619 0.1114 0.335 Uiso 1 1 calc R
H27 H 0.1163 0.3156 0.1505 0.335 Uiso 1 1 calc R
H26 H 0.1337 0.4091 0.0915 0.335 Uiso 1 1 calc R
C22 C 0.8630(8) 0.6292(11) -0.0021(4) 0.053(2) Uani 1 1 d .
C23 C 0.8076(9) 0.7859(11) 0.0187(5) 0.065(3) Uani 1 1 d .
H29 H 0.8796 0.8425 0.0417 0.078 Uiso 1 1 calc R
H30 H 0.7772 0.8516 -0.0145 0.078 Uiso 1 1 calc R
C24 C 0.6888(10) 0.7469(12) 0.0548(5) 0.065(3) Uani 1 1 d .
H31 H 0.6138 0.8266 0.0510 0.078 Uiso 1 1 calc R
C25 C 0.6421(8) 0.5891(10) 0.0310(4) 0.052(2) Uani 1 1 d .
H32 H 0.6084 0.5222 0.0628 0.062 Uiso 1 1 calc R
C26 C 0.5341(9) 0.6053(11) -0.0148(5) 0.060(3) Uani 1 1 d .
C27 C 0.4022(9) 0.6503(11) -0.0005(5) 0.060(2) Uani 1 1 d .
H33 H 0.3838 0.6678 0.0389 0.073 Uiso 1 1 calc R
C28 C 0.2990(10) 0.6704(12) -0.0408(7) 0.082(4) Uani 1 1 d .
H34 H 0.2094 0.7020 -0.0301 0.098 Uiso 1 1 calc R
C29 C 0.3286(13) 0.6428(13) -0.0992(6) 0.078(3) Uani 1 1 d .
H35 H 0.2577 0.6512 -0.1285 0.094 Uiso 1 1 calc R
C30 C 0.4586(14) 0.6045(18) -0.1130(5) 0.084(4) Uani 1 1 d .
H36 H 0.4790 0.5929 -0.1525 0.101 Uiso 1 1 calc R
C31 C 0.5599(11) 0.5823(16) -0.0728(5) 0.073(3) Uani 1 1 d .
H37 H 0.6491 0.5510 -0.0839 0.088 Uiso 1 1 calc R
C32 C 0.6389(9) 0.7193(12) 0.1528(5) 0.063(3) Uani 1 1 d .
C33 C 0.6187(9) 0.7175(14) 0.2552(4) 0.062(3) Uani 1 1 d .
H38 H 0.5216 0.6905 0.2429 0.074 Uiso 1 1 calc R
C34 C 0.6766(11) 0.5941(14) 0.2968(6) 0.080(4) Uani 1 1 d .
H39 H 0.7760 0.6212 0.3046 0.096 Uiso 1 1 calc R
C35 C 0.6750(16) 0.429(2) 0.2693(15) 0.231(17) Uani 1 1 d .
H47 H 0.6679 0.3715 0.3065 0.278 Uiso 1 1 calc R
C36 C 0.5286(16) 0.386(2) 0.2454(9) 0.155(9) Uani 1 1 d .
H50 H 0.4959 0.4653 0.2179 0.233 Uiso 1 1 calc R
H48 H 0.4653 0.3794 0.2774 0.233 Uiso 1 1 calc R
H49 H 0.5320 0.2846 0.2259 0.233 Uiso 1 1 calc R
C37 C 0.777(2) 0.360(3) 0.2538(10) 0.193(13) Uani 1 1 d .
H52 H 0.7995 0.3948 0.2149 0.289 Uiso 1 1 calc R
H51 H 0.7595 0.2481 0.2534 0.289 Uiso 1 1 calc R
H53 H 0.8555 0.3830 0.2805 0.289 Uiso 1 1 calc R
C38 C 0.6055(12) 0.6051(19) 0.3556(7) 0.099(5) Uani 1 1 d .
H40 H 0.5084 0.5701 0.3506 0.118 Uiso 1 1 calc R
H41 H 0.6531 0.5347 0.3837 0.118 Uiso 1 1 calc R
C39 C 0.6082(12) 0.764(2) 0.3785(6) 0.090(4) Uani 1 1 d .
H43 H 0.5606 0.7664 0.4155 0.108 Uiso 1 1 calc R
H42 H 0.7052 0.7964 0.3861 0.108 Uiso 1 1 calc R
C40 C 0.5410(13) 0.8740(14) 0.3382(4) 0.070(3) Uani 1 1 d .
H44 H 0.4434 0.8411 0.3294 0.083 Uiso 1 1 calc R
C41 C 0.6220(14) 0.8735(13) 0.2834(4) 0.076(3) Uani 1 1 d .
H45 H 0.5824 0.9519 0.2563 0.091 Uiso 1 1 calc R
H46 H 0.7190 0.9029 0.2929 0.091 Uiso 1 1 calc R
C42 C 0.543(2) 1.0358(19) 0.3656(7) 0.150(9) Uani 1 1 d .
H54 H 0.4875 1.0353 0.4000 0.226 Uiso 1 1 calc R
H55 H 0.5056 1.1118 0.3378 0.226 Uiso 1 1 calc R
H56 H 0.6389 1.0639 0.3766 0.226 Uiso 1 1 calc R

loop_
_atom_site_aniso_label
_atom_site_aniso_U_11
_atom_site_aniso_U_22
_atom_site_aniso_U_33
_atom_site_aniso_U_23
_atom_site_aniso_U_13
_atom_site_aniso_U_12
O1 0.051(4) 0.043(4) 0.104(5) 0.012(4) -0.007(3) -0.005(3)
O2 0.047(3) 0.032(3) 0.085(4) 0.004(3) -0.007(3) 0.003(3)
O3 0.041(3) 0.051(4) 0.084(4) -0.012(4) 0.000(3) -0.008(3)
O4 0.043(3) 0.064(4) 0.090(5) -0.008(4) 0.011(3) -0.005(3)
O5 0.056(3) 0.076(5) 0.058(4) -0.017(4) 0.005(3) -0.017(4)
O6 0.036(3) 0.047(4) 0.107(5) 0.004(4) 0.000(3) 0.000(3)
O7 0.053(3) 0.036(3) 0.063(4) -0.002(3) -0.003(3) -0.005(3)
O8 0.045(3) 0.074(5) 0.084(5) -0.026(4) -0.013(3) 0.005(3)
O9 0.043(3) 0.070(5) 0.074(4) -0.014(4) -0.016(3) 0.005(3)
O10 0.052(3) 0.104(7) 0.079(4) -0.049(5) -0.021(3) 0.018(4)
C1 0.049(5) 0.037(5) 0.077(6) 0.013(4) -0.002(4) 0.000(4)
C2 0.042(5) 0.030(4) 0.110(8) 0.006(5) 0.005(5) 0.008(4)
C3 0.047(5) 0.043(5) 0.079(6) -0.007(5) 0.015(4) -0.008(4)
C4 0.034(4) 0.045(5) 0.072(6) 0.014(4) -0.002(4) 0.008(4)
C5 0.050(5) 0.039(5) 0.066(6) 0.004(4) 0.006(4) 0.014(4)
C6 0.078(6) 0.054(5) 0.047(5) 0.012(4) -0.006(4) -0.008(5)
C7 0.103(9) 0.059(7) 0.086(8) 0.017(6) 0.024(7) -0.007(7)
C8 0.090(8) 0.046(6) 0.078(7) 0.006(5) 0.035(6) -0.005(5)
C9 0.057(5) 0.050(6) 0.081(7) -0.010(5) 0.019(5) 0.006(5)
C10 0.054(5) 0.035(4) 0.060(5) 0.003(4) 0.005(4) 0.009(4)
C11 0.045(5) 0.053(5) 0.080(6) -0.019(5) 0.020(4) -0.018(4)
C12 0.060(5) 0.048(5) 0.068(6) -0.009(5) 0.012(4) -0.003(5)
C13 0.029(4) 0.056(6) 0.156(12) 0.027(7) 0.001(5) 0.005(4)
C14 0.044(6) 0.086(10) 0.176(14) 0.068(10) -0.021(7) -0.004(6)
C15 0.077(7) 0.182(18) 0.052(6) 0.025(9) -0.010(5) 0.060(10)
C16 0.197(16) 0.066(8) 0.044(6) -0.013(6) -0.007(7) 0.050(9)
C17 0.192(14) 0.054(6) 0.020(4) -0.005(4) -0.020(6) 0.028(8)
C18 0.087(9) 0.042(7) 0.27(2) -0.013(10) -0.058(12) 0.004(6)
C19 0.106(11) 0.082(11) 0.29(3) -0.076(14) -0.092(14) 0.050(9)
C20 0.21(2) 0.130(19) 0.27(3) -0.01(2) -0.01(2) -0.107(18)
C21 0.41(3) 0.119(15) 0.130(14) -0.081(12) -0.184(19) 0.14(2)
C22 0.031(4) 0.046(5) 0.082(6) 0.013(4) -0.012(4) -0.005(3)
C23 0.040(5) 0.032(5) 0.122(9) 0.000(5) -0.008(5) -0.005(4)
C24 0.052(5) 0.044(5) 0.097(8) -0.012(5) -0.017(5) 0.004(4)
C25 0.039(4) 0.035(4) 0.081(6) -0.004(4) -0.002(4) -0.010(4)
C26 0.057(5) 0.034(5) 0.090(8) 0.004(5) -0.013(5) -0.021(4)
C27 0.054(5) 0.034(5) 0.092(7) -0.004(5) -0.012(5) -0.006(4)
C28 0.046(5) 0.035(5) 0.161(12) 0.002(7) -0.023(6) -0.005(4)
C29 0.092(8) 0.055(7) 0.084(8) 0.018(6) -0.032(7) -0.021(6)
C30 0.097(9) 0.103(10) 0.051(6) 0.013(6) -0.012(6) -0.027(8)
C31 0.061(6) 0.085(8) 0.073(7) 0.021(6) -0.005(5) -0.013(6)
C32 0.036(4) 0.056(6) 0.097(7) -0.026(6) -0.003(4) 0.009(4)
C33 0.052(5) 0.078(7) 0.053(5) -0.037(5) -0.013(4) 0.016(5)
C34 0.054(6) 0.048(6) 0.138(11) 0.016(7) -0.013(6) -0.002(5)
C35 0.066(9) 0.079(12) 0.56(5) -0.09(2) 0.112(18) -0.017(8)
C36 0.109(11) 0.082(11) 0.28(2) -0.093(14) 0.086(14) -0.031(9)
C37 0.189(19) 0.20(3) 0.187(19) -0.089(19) -0.075(16) 0.13(2)
C38 0.057(6) 0.098(11) 0.142(13) 0.067(10) 0.011(7) -0.004(7)
C39 0.063(7) 0.119(12) 0.088(8) 0.023(8) -0.002(6) -0.030(7)
C40 0.103(8) 0.060(6) 0.045(5) 0.005(5) 0.004(5) -0.014(6)
C41 0.132(10) 0.048(6) 0.046(6) -0.001(5) -0.001(6) 0.007(6)
C42 0.27(2) 0.088(11) 0.096(10) -0.051(9) 0.107(13) -0.061(14)

loop_
_atom_type_symbol
_atom_type_description
_atom_type_scat_dispersion_real
_atom_type_scat_dispersion_imag
_atom_type_scat_source
C C 0.0033 0.0000 'International Tables Vol C Tables 4.2.6.8 and 6.1.1.4'
H H 0.0000 0.0000 'International Tables Vol C Tables 4.2.6.8 and 6.1.1.4'
O O 0.0106 0.0000 'International Tables Vol C Tables 4.2.6.8 and 6.1.1.4'

loop_
_geom_angle_atom_site_label_1
_geom_angle_atom_site_label_2
_geom_angle_atom_site_label_3
_geom_angle
C1 O2 C4 112.3(7)
C11 O3 C3 112.6(6)
C11 O5 C12 118.9(7)
C22 O7 C25 113.5(7)
C32 O8 C24 114.9(7)
C32 O10 C33 116.7(7)
O1 C1 O2 121.7(9)
O1 C1 C2 130.3(8)
O2 C1 C2 108.0(7)
C3 C2 C1 104.5(7)
C3 C2 H2 110.8
C1 C2 H2 110.8
C3 C2 H1 110.8
C1 C2 H1 110.8
H2 C2 H1 108.9
O3 C3 C2 104.3(7)
O3 C3 C4 110.6(8)
C2 C3 C4 104.4(8)
O3 C3 H3 112.3
C2 C3 H3 112.3
C4 C3 H3 112.3
O2 C4 C5 111.2(8)
O2 C4 C3 103.7(6)
C5 C4 C3 110.4(7)
O2 C4 H4 110.4
C5 C4 H4 110.4
C3 C4 H4 110.4
C6 C5 C10 118.2(9)
C6 C5 C4 123.1(8)
C10 C5 C4 118.7(8)
C5 C6 C7 119.6(10)
C5 C6 H5 120.2
C7 C6 H5 120.2
C8 C7 C6 120.0(11)
C8 C7 H6 120.0
C6 C7 H6 120.0
C7 C8 C9 119.9(10)
C7 C8 H7 120.0
C9 C8 H7 120.0
C10 C9 C8 118.9(10)
C10 C9 H8 120.5
C8 C9 H8 120.5
C5 C10 C9 123.2(9)
C5 C10 H9 118.4
C9 C10 H9 118.4
O4 C11 O3 129.3(9)
O4 C11 O5 124.6(10)
O3 C11 O5 106.0(7)
O5 C12 C13 108.2(9)
O5 C12 C17 107.9(8)
C13 C12 C17 112.4(9)
O5 C12 H10 109.4
C13 C12 H10 109.4
C17 C12 H10 109.4
C12 C13 C14 108.4(9)
C12 C13 C18 110.8(12)
C14 C13 C18 116.0(11)
C12 C13 H11 107.1
C14 C13 H11 107.1
C18 C13 H11 107.1
C15 C14 C13 113.1(9)
C15 C14 H12 109.0
C13 C14 H12 109.0
C15 C14 H13 109.0
C13 C14 H13 109.0
H12 C14 H13 107.8
C16 C15 C14 110.7(9)
C16 C15 H15 109.5
C14 C15 H15 109.5
C16 C15 H14 109.5
C14 C15 H14 109.5
H15 C15 H14 108.1
C17 C16 C15 107.9(14)
C17 C16 C21 111.4(10)
C15 C16 C21 111.9(15)
C17 C16 H16 108.5
C15 C16 H16 108.5
C21 C16 H16 108.5
C16 C17 C12 112.5(10)
C16 C17 H17 109.1
C12 C17 H17 109.1
C16 C17 H18 109.1
C12 C17 H18 109.1
H17 C17 H18 107.8
C20 C18 C19 115.7(19)
C20 C18 C13 115(2)
C19 C18 C13 113.0(11)
C20 C18 H19 103.8
C19 C18 H19 103.8
C13 C18 H19 103.8
C18 C19 H23 109.5
C18 C19 H24 109.5
H23 C19 H24 109.5
C18 C19 H25 109.5
H23 C19 H25 109.5
H24 C19 H25 109.5
C18 C20 H20 109.5
C18 C20 H21 109.5
H20 C20 H21 109.5
C18 C20 H22 109.5
H20 C20 H22 109.5
H21 C20 H22 109.5
C16 C21 H28 109.5
C16 C21 H27 109.5
H28 C21 H27 109.5
C16 C21 H26 109.5
H28 C21 H26 109.5
H27 C21 H26 109.5
O6 C22 O7 124.4(9)
O6 C22 C23 129.2(8)
O7 C22 C23 106.4(7)
C24 C23 C22 105.5(8)
C24 C23 H29 110.6
C22 C23 H29 110.6
C24 C23 H30 110.6
C22 C23 H30 110.6
H29 C23 H30 108.8
O8 C24 C23 108.7(8)
O8 C24 C25 109.5(9)
C23 C24 C25 102.8(8)
O8 C24 H31 111.8
C23 C24 H31 111.8
C25 C24 H31 111.8
O7 C25 C26 110.3(8)
O7 C25 C24 104.2(7)
C26 C25 C24 111.8(8)
O7 C25 H32 110.1
C26 C25 H32 110.1
C24 C25 H32 110.1
C27 C26 C31 118.1(10)
C27 C26 C25 119.4(10)
C31 C26 C25 122.4(9)
C28 C27 C26 122.3(11)
C28 C27 H33 118.9
C26 C27 H33 118.9
C27 C28 C29 117.9(11)
C27 C28 H34 121.1
C29 C28 H34 121.1
C30 C29 C28 119.4(10)
C30 C29 H35 120.3
C28 C29 H35 120.3
C31 C30 C29 122.3(11)
C31 C30 H36 118.8
C29 C30 H36 118.8
C30 C31 C26 119.9(11)
C30 C31 H37 120.1
C26 C31 H37 120.1
O9 C32 O10 126.1(9)
O9 C32 O8 127.9(10)
O10 C32 O8 105.7(7)
O10 C33 C41 108.2(10)
O10 C33 C34 108.9(8)
C41 C33 C34 110.3(8)
O10 C33 H38 109.8
C41 C33 H38 109.8
C34 C33 H38 109.8
C33 C34 C38 110.3(9)
C33 C34 C35 112.1(17)
C38 C34 C35 114.7(14)
C33 C34 H39 106.4
C38 C34 H39 106.4
C35 C34 H39 106.4
C37 C35 C36 121(2)
C37 C35 C34 124.5(18)
C36 C35 C34 111.3(13)
C37 C35 H47 95.6
C36 C35 H47 95.6
C34 C35 H47 95.6
C35 C36 H50 109.5
C35 C36 H48 109.5
H50 C36 H48 109.5
C35 C36 H49 109.5
H50 C36 H49 109.5
H48 C36 H49 109.5
C35 C37 H52 109.5
C35 C37 H51 109.5
H52 C37 H51 109.5
C35 C37 H53 109.5
H52 C37 H53 109.5
H51 C37 H53 109.5
C39 C38 C34 111.9(10)
C39 C38 H40 109.2
C34 C38 H40 109.2
C39 C38 H41 109.2
C34 C38 H41 109.2
H40 C38 H41 107.9
C40 C39 C38 111.6(12)
C40 C39 H43 109.3
C38 C39 H43 109.3
C40 C39 H42 109.3
C38 C39 H42 109.3
H43 C39 H42 108.0
C39 C40 C41 107.5(11)
C39 C40 C42 108.8(12)
C41 C40 C42 110.5(10)
C39 C40 H44 110.0
C41 C40 H44 110.0
C42 C40 H44 110.0
C33 C41 C40 111.5(10)
C33 C41 H45 109.3
C40 C41 H45 109.3
C33 C41 H46 109.3
C40 C41 H46 109.3
H45 C41 H46 108.0
C40 C42 H54 109.5
C40 C42 H55 109.5
H54 C42 H55 109.5
C40 C42 H56 109.5
H54 C42 H56 109.5
H55 C42 H56 109.5

loop_
_geom_bond_atom_site_label_1
_geom_bond_atom_site_label_2
_geom_bond_distance
O1 C1 1.166(10)
O2 C1 1.363(10)
O2 C4 1.426(10)
O3 C11 1.291(11)
O3 C3 1.478(11)
O4 C11 1.195(10)
O5 C11 1.338(10)
O5 C12 1.475(12)
O6 C22 1.153(10)
O7 C22 1.344(10)
O7 C25 1.437(11)
O8 C32 1.347(11)
O8 C24 1.445(12)
O9 C32 1.144(9)
O10 C32 1.345(12)
O10 C33 1.461(12)
C1 C2 1.501(13)
C2 C3 1.481(13)
C2 H2 0.9900
C2 H1 0.9900
C3 C4 1.521(13)
C3 H3 1.0000
C4 C5 1.521(12)
C4 H4 1.0000
C5 C6 1.359(13)
C5 C10 1.364(12)
C6 C7 1.442(15)
C6 H5 0.9500
C7 C8 1.348(17)
C7 H6 0.9500
C8 C9 1.380(15)
C8 H7 0.9500
C9 C10 1.374(12)
C9 H8 0.9500
C10 H9 0.9500
C12 C13 1.480(15)
C12 C17 1.504(14)
C12 H10 1.0000
C13 C14 1.52(2)
C13 C18 1.54(2)
C13 H11 1.0000
C14 C15 1.51(2)
C14 H12 0.9900
C14 H13 0.9900
C15 C16 1.48(2)
C15 H15 0.9900
C15 H14 0.9900
C16 C17 1.469(15)
C16 C21 1.521(19)
C16 H16 1.0000
C17 H17 0.9900
C17 H18 0.9900
C18 C20 1.38(3)
C18 C19 1.48(2)
C18 H19 1.0000
C19 H23 0.9800
C19 H24 0.9800
C19 H25 0.9800
C20 H20 0.9800
C20 H21 0.9800
C20 H22 0.9800
C21 H28 0.9800
C21 H27 0.9800
C21 H26 0.9800
C22 C23 1.534(13)
C23 C24 1.485(14)
C23 H29 0.9900
C23 H30 0.9900
C24 C25 1.526(13)
C24 H31 1.0000
C25 C26 1.470(13)
C25 H32 1.0000
C26 C27 1.386(13)
C26 C31 1.391(15)
C27 C28 1.353(14)
C27 H33 0.9500
C28 C29 1.415(18)
C28 H34 0.9500
C29 C30 1.351(17)
C29 H35 0.9500
C30 C31 1.340(14)
C30 H36 0.9500
C31 H37 0.9500
C33 C41 1.491(14)
C33 C34 1.526(16)
C33 H38 1.0000
C34 C38 1.552(19)
C34 C35 1.55(2)
C34 H39 1.0000
C35 C37 1.22(2)
C35 C36 1.55(3)
C35 H47 1.0000
C36 H50 0.9800
C36 H48 0.9800
C36 H49 0.9800
C37 H52 0.9800
C37 H51 0.9800
C37 H53 0.9800
C38 C39 1.47(2)
C38 H40 0.9900
C38 H41 0.9900
C39 C40 1.463(18)
C39 H43 0.9900
C39 H42 0.9900
C40 C41 1.517(14)
C40 C42 1.528(18)
C40 H44 1.0000
C41 H45 0.9900
C41 H46 0.9900
C42 H54 0.9800
C42 H55 0.9800
C42 H56 0.9800
